data_1558771
loop_
_publ_author_name
'He\&s, Merlin'
'Stennett, Thomas'
'Fantuzzi, Felipe'
'Bertermann, R\"udiger'
'Schock, Marvin'
'Sch\"afer, Marius'
'Thiess, Torsten'
'Braunschweig, Holger'

_publ_section_title
;
 Diverse Ring-Opening Reactions of Rhodium \h4-Azaborete Complexes
;
_journal_name_full 'Chemical Science'
_journal_paper_doi 10.1039/D0SC02283G
_journal_year 2020
_chemical_formula_moiety 'C30 H52 B N3 P Rh'
_chemical_formula_sum 'C30 H52 B N3 P Rh'
_chemical_formula_weight 599.43
_space_group_crystal_system monoclinic
_space_group_IT_number 14
_space_group_name_Hall '-P 2yn'
_space_group_name_H-M_alt 'P 1 21/n 1'
_atom_sites_solution_hydrogens geom
_atom_sites_solution_primary dual
_atom_sites_solution_secondary difmap
_audit_creation_method SHELXL-2017/1
_audit_update_record
;
2020-04-15 deposited with the CCDC.	2020-07-23 downloaded from the CCDC.
;
_cell_angle_alpha 90
_cell_angle_beta 107.74(2)
_cell_angle_gamma 90
_cell_formula_units_Z 4
_cell_length_a 12.009(6)
_cell_length_b 18.218(8)
_cell_length_c 14.765(13)
_cell_measurement_reflns_used 2513
_cell_measurement_temperature 100(2)
_cell_measurement_theta_max 23.31
_cell_measurement_theta_min 2.62
_cell_volume 3077(3)
_computing_cell_refinement 'Saint+ ver. V8.38A (Bruker AXS)'
_computing_data_collection 'APEX2 ver. 2014.9 (Bruker AXS)'
_computing_data_reduction 'Saint+ ver. V8.38A (Bruker AXS)'
_computing_molecular_graphics 'ShelXLe (Huebschle et all, 2011)'
_computing_publication_material 'SHELXL-2017/1 (Sheldrick, 2017)'
_computing_structure_refinement 'SHELXL-2017/1 (Sheldrick, 2017)'
_computing_structure_solution 'SHELXT (Sheldrick, 2014)'
_diffrn_ambient_temperature 100(2)
_diffrn_detector 'CCD area detector (Apex2)'
_diffrn_detector_area_resol_mean 8.333
_diffrn_measured_fraction_theta_full 1.000
_diffrn_measured_fraction_theta_max 1.000
_diffrn_measurement_device_type 'Bruker X8-APEX II'
_diffrn_measurement_method '\f and \w scans'
_diffrn_radiation_monochromator 'multi-layer mirror'
_diffrn_radiation_type MoK\a
_diffrn_radiation_wavelength 0.71073
_diffrn_reflns_av_R_equivalents 0.1009
_diffrn_reflns_av_unetI/netI 0.0978
_diffrn_reflns_Laue_measured_fraction_full 1.000
_diffrn_reflns_Laue_measured_fraction_max 1.000
_diffrn_reflns_limit_h_max 15
_diffrn_reflns_limit_h_min -14
_diffrn_reflns_limit_k_max 21
_diffrn_reflns_limit_k_min -22
_diffrn_reflns_limit_l_max 18
_diffrn_reflns_limit_l_min -18
_diffrn_reflns_number 25647
_diffrn_reflns_point_group_measured_fraction_full 1.000
_diffrn_reflns_point_group_measured_fraction_max 1.000
_diffrn_reflns_theta_full 26.000
_diffrn_reflns_theta_max 26.372
_diffrn_reflns_theta_min 1.829
_diffrn_source 'rotating-anode (Nonius FR-591)'
_exptl_absorpt_coefficient_mu 0.630
_exptl_absorpt_correction_T_max 0.7456
_exptl_absorpt_correction_T_min 0.4949
_exptl_absorpt_correction_type multi-scan
_exptl_absorpt_process_details 'SadAbs 2016/2 (Bruker AXS)'
_exptl_crystal_colour orange
_exptl_crystal_density_diffrn 1.294
_exptl_crystal_description block
_exptl_crystal_F_000 1272
_exptl_crystal_size_max 0.315
_exptl_crystal_size_mid 0.244
_exptl_crystal_size_min 0.174
_refine_diff_density_max 0.588
_refine_diff_density_min -0.730
_refine_diff_density_rms 0.105
_refine_ls_extinction_method none
_refine_ls_goodness_of_fit_ref 1.014
_refine_ls_hydrogen_treatment constr
_refine_ls_matrix_type full
_refine_ls_number_parameters 339
_refine_ls_number_reflns 6284
_refine_ls_number_restraints 0
_refine_ls_restrained_S_all 1.014
_refine_ls_R_factor_all 0.0676
_refine_ls_R_factor_gt 0.0443
_refine_ls_shift/su_max 0.002
_refine_ls_shift/su_mean 0.000
_refine_ls_structure_factor_coef Fsqd
_refine_ls_weighting_details 'w=1/[\s^2^(Fo^2^)] where P=(Fo^2^+2Fc^2^)/3'
_refine_ls_weighting_scheme calc
_refine_ls_wR_factor_gt 0.0834
_refine_ls_wR_factor_ref 0.0922
_reflns_Friedel_coverage 0.000
_reflns_number_gt 4695
_reflns_number_total 6284
_reflns_threshold_expression 'I > 2\s(I)'
_cod_data_source_file d0sc02283g2.cif
_cod_data_source_block test_a_CCDC20
_cod_original_sg_symbol_H-M 'P 21/n'
_cod_database_code 1558771
_shelx_shelxl_version_number 2017/1
_shelx_space_group_comment
;
The symmetry employed for this shelxl refinement is uniquely defined
by the following loop, which should always be used as a source of
symmetry information in preference to the above space-group names.
They are only intended as comments.
;
_shelx_estimated_absorpt_t_min 0.826
_shelx_estimated_absorpt_t_max 0.898

loop_
_space_group_symop_operation_xyz
'x, y, z'
'-x+1/2, y+1/2, -z+1/2'
'-x, -y, -z'
'x-1/2, -y-1/2, z-1/2'

loop_
_atom_site_label
_atom_site_type_symbol
_atom_site_fract_x
_atom_site_fract_y
_atom_site_fract_z
_atom_site_U_iso_or_equiv
_atom_site_adp_type
_atom_site_occupancy
_atom_site_site_symmetry_order
_atom_site_calc_flag
_atom_site_refinement_flags_posn
_atom_site_refinement_flags_adp
_atom_site_refinement_flags_occupancy
_atom_site_disorder_assembly
_atom_site_disorder_group
Rh1 Rh 0.25149(2) 0.71363(2) 0.34847(2) 0.01157(9) Uani 1 1 d . . . . .
C1 C 0.3477(3) 0.61028(17) 0.3773(2) 0.0149(8) Uani 1 1 d . . . . .
H1 H 0.312701 0.565567 0.349608 0.018 Uiso 1 1 calc R U . . .
B1 B 0.4339(3) 0.6524(2) 0.3339(3) 0.0151(9) Uani 1 1 d . . . . .
N1 N 0.4271(2) 0.72734(14) 0.3517(2) 0.0138(6) Uani 1 1 d . . . . .
P1 P 0.06701(8) 0.67583(5) 0.33808(6) 0.0139(2) Uani 1 1 d . . . . .
C3 C 0.3355(3) 0.63780(18) 0.5467(2) 0.0188(8) Uani 1 1 d . . . . .
H3A H 0.383431 0.601677 0.586360 0.023 Uiso 1 1 calc R U . . .
H3B H 0.296366 0.673258 0.573157 0.023 Uiso 1 1 calc R U . . .
N3 N 0.1962(2) 0.88006(14) 0.3431(2) 0.0165(7) Uani 1 1 d . . . . .
C2 C 0.3233(3) 0.63873(17) 0.4559(2) 0.0134(8) Uani 1 1 d . . . . .
N2 N 0.1540(2) 0.83548(14) 0.2031(2) 0.0151(7) Uani 1 1 d . . . . .
C5 C 0.6282(3) 0.7617(2) 0.3593(3) 0.0290(10) Uani 1 1 d . . . . .
H5A H 0.632637 0.722813 0.314692 0.043 Uiso 1 1 calc R U . . .
H5B H 0.656147 0.742823 0.424473 0.043 Uiso 1 1 calc R U . . .
H5C H 0.676987 0.803220 0.352609 0.043 Uiso 1 1 calc R U . . .
C4 C 0.5003(3) 0.78735(18) 0.3374(3) 0.0168(8) Uani 1 1 d . . . . .
C6 C 0.4606(3) 0.8172(2) 0.2362(3) 0.0317(10) Uani 1 1 d . . . . .
H6A H 0.461950 0.777722 0.191503 0.048 Uiso 1 1 calc R U . . .
H6B H 0.513375 0.856678 0.230144 0.048 Uiso 1 1 calc R U . . .
H6C H 0.380915 0.836535 0.221825 0.048 Uiso 1 1 calc R U . . .
C7 C 0.4995(3) 0.85013(19) 0.4061(3) 0.0265(9) Uani 1 1 d . . . . .
H7A H 0.558406 0.886692 0.403583 0.040 Uiso 1 1 calc R U . . .
H7B H 0.517610 0.830778 0.470860 0.040 Uiso 1 1 calc R U . . .
H7C H 0.422105 0.873151 0.387682 0.040 Uiso 1 1 calc R U . . .
C8 C 0.5066(3) 0.60691(17) 0.2780(2) 0.0142(8) Uani 1 1 d . . . . .
C9 C 0.6025(3) 0.56421(17) 0.3308(2) 0.0138(8) Uani 1 1 d . . . . .
C10 C 0.6667(3) 0.52266(18) 0.2849(2) 0.0174(8) Uani 1 1 d . . . . .
H10 H 0.731519 0.494757 0.321750 0.021 Uiso 1 1 calc R U . . .
C11 C 0.6379(3) 0.52127(18) 0.1869(3) 0.0183(8) Uani 1 1 d . . . . .
C12 C 0.5417(3) 0.56096(18) 0.1346(3) 0.0175(8) Uani 1 1 d . . . . .
H12 H 0.519743 0.559667 0.067155 0.021 Uiso 1 1 calc R U . . .
C13 C 0.4757(3) 0.60309(17) 0.1792(2) 0.0158(8) Uani 1 1 d . . . . .
C14 C 0.3647(3) 0.63976(18) 0.1167(2) 0.0208(8) Uani 1 1 d . . . . .
H14A H 0.383302 0.669599 0.068058 0.031 Uiso 1 1 calc R U . . .
H14B H 0.331888 0.671212 0.156096 0.031 Uiso 1 1 calc R U . . .
H14C H 0.307481 0.602033 0.085979 0.031 Uiso 1 1 calc R U . . .
C15 C 0.6363(3) 0.56309(18) 0.4379(2) 0.0194(8) Uani 1 1 d . . . . .
H15A H 0.572721 0.541420 0.457763 0.029 Uiso 1 1 calc R U . . .
H15B H 0.650709 0.613363 0.462318 0.029 Uiso 1 1 calc R U . . .
H15C H 0.707403 0.533749 0.463350 0.029 Uiso 1 1 calc R U . . .
C16 C 0.7104(3) 0.47726(19) 0.1389(3) 0.0259(9) Uani 1 1 d . . . . .
H16A H 0.661764 0.462647 0.075306 0.039 Uiso 1 1 calc R U . . .
H16B H 0.740695 0.433324 0.176726 0.039 Uiso 1 1 calc R U . . .
H16C H 0.775915 0.507237 0.133625 0.039 Uiso 1 1 calc R U . . .
C17 C 0.0305(3) 0.58141(17) 0.2904(2) 0.0180(8) Uani 1 1 d . . . . .
H17 H -0.056311 0.576075 0.273467 0.022 Uiso 1 1 calc R U . . .
C18 C 0.0846(3) 0.52026(18) 0.3616(3) 0.0262(9) Uani 1 1 d . . . . .
H18A H 0.077965 0.473355 0.327838 0.039 Uiso 1 1 calc R U . . .
H18B H 0.043098 0.517094 0.409226 0.039 Uiso 1 1 calc R U . . .
H18C H 0.167218 0.531262 0.393121 0.039 Uiso 1 1 calc R U . . .
C19 C 0.0622(3) 0.57322(19) 0.1981(3) 0.0264(9) Uani 1 1 d . . . . .
H19A H 0.039407 0.524278 0.171332 0.040 Uiso 1 1 calc R U . . .
H19B H 0.146719 0.579572 0.211445 0.040 Uiso 1 1 calc R U . . .
H19C H 0.020815 0.610572 0.152446 0.040 Uiso 1 1 calc R U . . .
C20 C 0.0368(3) 0.66819(18) 0.4536(2) 0.0177(8) Uani 1 1 d . . . . .
H20 H 0.090639 0.628871 0.489223 0.021 Uiso 1 1 calc R U . . .
C21 C 0.0717(3) 0.7375(2) 0.5151(2) 0.0231(9) Uani 1 1 d . . . . .
H21A H 0.147968 0.754859 0.512662 0.035 Uiso 1 1 calc R U . . .
H21B H 0.076450 0.725936 0.580984 0.035 Uiso 1 1 calc R U . . .
H21C H 0.012925 0.775818 0.490819 0.035 Uiso 1 1 calc R U . . .
C22 C -0.0860(3) 0.6433(2) 0.4517(2) 0.0235(9) Uani 1 1 d . . . . .
H22A H -0.142075 0.682844 0.425935 0.035 Uiso 1 1 calc R U . . .
H22B H -0.086094 0.631641 0.516465 0.035 Uiso 1 1 calc R U . . .
H22C H -0.108205 0.599643 0.411508 0.035 Uiso 1 1 calc R U . . .
C23 C -0.0557(3) 0.72982(18) 0.2558(2) 0.0158(8) Uani 1 1 d . . . . .
H23 H -0.027736 0.744565 0.201190 0.019 Uiso 1 1 calc R U . . .
C24 C -0.0788(3) 0.80191(18) 0.3013(3) 0.0196(8) Uani 1 1 d . . . . .
H24A H -0.128549 0.833878 0.252006 0.029 Uiso 1 1 calc R U . . .
H24B H -0.004375 0.826648 0.331931 0.029 Uiso 1 1 calc R U . . .
H24C H -0.118265 0.791139 0.348912 0.029 Uiso 1 1 calc R U . . .
C25 C -0.1716(3) 0.6895(2) 0.2119(2) 0.0242(9) Uani 1 1 d . . . . .
H25A H -0.230767 0.724378 0.175918 0.036 Uiso 1 1 calc R U . . .
H25B H -0.197580 0.667389 0.262518 0.036 Uiso 1 1 calc R U . . .
H25C H -0.160667 0.650922 0.169116 0.036 Uiso 1 1 calc R U . . .
C26 C 0.1959(3) 0.81578(18) 0.2956(2) 0.0140(8) Uani 1 1 d . . . . .
C27 C 0.1413(3) 0.78585(17) 0.1230(2) 0.0178(8) Uani 1 1 d . . . . .
H27A H 0.065247 0.793935 0.075299 0.027 Uiso 1 1 calc R U . . .
H27B H 0.146476 0.734937 0.145328 0.027 Uiso 1 1 calc R U . . .
H27C H 0.203786 0.795353 0.094573 0.027 Uiso 1 1 calc R U . . .
C28 C 0.1296(3) 0.90973(18) 0.1931(3) 0.0224(9) Uani 1 1 d . . . . .
H28 H 0.100118 0.935880 0.135009 0.027 Uiso 1 1 calc R U . . .
C29 C 0.1555(3) 0.93750(19) 0.2803(3) 0.0212(9) Uani 1 1 d . . . . .
H29 H 0.147469 0.987279 0.296482 0.025 Uiso 1 1 calc R U . . .
C30 C 0.2315(3) 0.88727(19) 0.4458(2) 0.0244(9) Uani 1 1 d . . . . .
H30A H 0.278717 0.931775 0.464756 0.037 Uiso 1 1 calc R U . . .
H30B H 0.277813 0.844338 0.474949 0.037 Uiso 1 1 calc R U . . .
H30C H 0.161887 0.890563 0.466958 0.037 Uiso 1 1 calc R U . . .

loop_
_atom_site_aniso_label
_atom_site_aniso_U_11
_atom_site_aniso_U_22
_atom_site_aniso_U_33
_atom_site_aniso_U_23
_atom_site_aniso_U_13
_atom_site_aniso_U_12
Rh1 0.01157(14) 0.01026(15) 0.01399(15) 0.00086(11) 0.00555(11) 0.00073(12)
C1 0.0162(18) 0.0068(17) 0.024(2) -0.0035(14) 0.0093(15) 0.0014(15)
B1 0.010(2) 0.017(2) 0.016(2) 0.0021(17) 0.0000(16) 0.0014(18)
N1 0.0100(14) 0.0098(15) 0.0235(17) 0.0021(12) 0.0080(12) 0.0003(12)
P1 0.0129(5) 0.0139(5) 0.0150(5) 0.0009(4) 0.0044(4) 0.0003(4)
C3 0.0178(19) 0.019(2) 0.020(2) 0.0044(16) 0.0061(16) 0.0036(16)
N3 0.0157(15) 0.0131(15) 0.0223(18) -0.0027(13) 0.0081(13) 0.0033(13)
C2 0.0067(16) 0.0102(18) 0.022(2) 0.0024(14) 0.0032(14) -0.0013(14)
N2 0.0132(15) 0.0127(15) 0.0206(17) 0.0004(12) 0.0068(13) 0.0034(13)
C5 0.018(2) 0.021(2) 0.053(3) 0.0026(19) 0.0186(19) -0.0006(18)
C4 0.0118(17) 0.0161(19) 0.024(2) 0.0007(16) 0.0079(15) -0.0021(16)
C6 0.033(2) 0.037(2) 0.027(2) 0.0096(19) 0.0114(19) -0.009(2)
C7 0.026(2) 0.021(2) 0.036(3) -0.0097(18) 0.0150(18) -0.0114(18)
C8 0.0133(18) 0.0093(17) 0.021(2) -0.0011(14) 0.0076(15) -0.0042(15)
C9 0.0113(18) 0.0081(17) 0.024(2) 0.0012(14) 0.0081(15) -0.0033(15)
C10 0.0129(18) 0.0141(19) 0.025(2) -0.0011(15) 0.0064(16) 0.0002(16)
C11 0.021(2) 0.0112(18) 0.028(2) -0.0040(15) 0.0151(17) -0.0035(16)
C12 0.021(2) 0.0158(19) 0.018(2) -0.0023(15) 0.0096(16) -0.0061(16)
C13 0.0158(18) 0.0093(18) 0.023(2) 0.0002(15) 0.0077(16) -0.0057(16)
C14 0.023(2) 0.020(2) 0.020(2) -0.0010(16) 0.0079(16) -0.0014(17)
C15 0.0169(19) 0.0147(19) 0.026(2) 0.0016(16) 0.0059(16) 0.0052(16)
C16 0.029(2) 0.020(2) 0.034(3) -0.0023(17) 0.0177(19) -0.0009(18)
C17 0.0142(18) 0.0156(19) 0.023(2) -0.0027(15) 0.0039(16) -0.0034(16)
C18 0.028(2) 0.016(2) 0.034(2) 0.0046(17) 0.0094(18) -0.0028(18)
C19 0.026(2) 0.019(2) 0.033(2) -0.0071(17) 0.0056(18) -0.0030(18)
C20 0.0161(19) 0.022(2) 0.016(2) 0.0028(15) 0.0060(15) -0.0007(17)
C21 0.021(2) 0.034(2) 0.017(2) -0.0019(16) 0.0088(16) 0.0034(18)
C22 0.019(2) 0.036(2) 0.018(2) 0.0049(17) 0.0095(16) -0.0033(18)
C23 0.0138(18) 0.0177(19) 0.017(2) 0.0021(14) 0.0056(15) -0.0003(15)
C24 0.0137(18) 0.021(2) 0.026(2) 0.0064(16) 0.0083(16) 0.0049(16)
C25 0.0168(19) 0.032(2) 0.020(2) 0.0051(17) -0.0010(16) -0.0004(18)
C26 0.0097(17) 0.0140(18) 0.021(2) -0.0018(15) 0.0085(15) -0.0032(15)
C27 0.022(2) 0.0189(19) 0.0135(19) 0.0018(15) 0.0069(15) 0.0013(17)
C28 0.020(2) 0.0132(19) 0.033(2) 0.0095(17) 0.0076(17) 0.0062(17)
C29 0.018(2) 0.0100(19) 0.038(3) 0.0001(17) 0.0130(18) 0.0044(16)
C30 0.027(2) 0.024(2) 0.024(2) -0.0078(17) 0.0099(17) -0.0022(18)

loop_
_atom_type_symbol
_atom_type_description
_atom_type_scat_dispersion_real
_atom_type_scat_dispersion_imag
_atom_type_scat_source
C C 0.0033 0.0016 'International Tables Vol C Tables 4.2.6.8 and 6.1.1.4'
H H 0.0000 0.0000 'International Tables Vol C Tables 4.2.6.8 and 6.1.1.4'
B B 0.0013 0.0007 'International Tables Vol C Tables 4.2.6.8 and 6.1.1.4'
N N 0.0061 0.0033 'International Tables Vol C Tables 4.2.6.8 and 6.1.1.4'
P P 0.1023 0.0942 'International Tables Vol C Tables 4.2.6.8 and 6.1.1.4'
Rh Rh -1.1178 0.9187 'International Tables Vol C Tables 4.2.6.8 and 6.1.1.4'

loop_
_exptl_crystal_face_index_h
_exptl_crystal_face_index_k
_exptl_crystal_face_index_l
_exptl_crystal_face_perp_dist
1.00 1.00 -1.00 0.0380
-1.00 -1.00 1.00 0.1380
0.00 1.00 1.00 0.1330
0.00 -1.00 -1.00 0.1140
-1.00 0.00 1.00 0.0870
1.00 0.00 -1.00 0.0240
-1.00 1.00 1.00 0.1030
1.00 -1.00 -1.00 0.0360
0.00 1.00 0.00 0.0930
0.00 -1.00 0.00 0.1430
-1.00 1.00 0.00 0.1070
1.00 -1.00 0.00 0.0630
-1.00 0.00 0.00 0.1480
1.00 0.00 0.00 0.0510
-1.00 -1.00 0.00 0.1690
1.00 1.00 0.00 0.0760
-1.00 1.00 -1.00 0.1370
1.00 -1.00 1.00 0.0950
1.00 0.00 1.00 0.0920
0.00 1.00 -1.00 0.1070
0.00 -1.00 1.00 0.1290
1.00 1.00 1.00 0.0930
-1.00 -1.00 -1.00 0.1640
0.00 0.00 1.00 0.1050
0.00 0.00 -1.00 0.1350

loop_
_geom_angle_atom_site_label_1
_geom_angle_atom_site_label_2
_geom_angle_atom_site_label_3
_geom_angle
_geom_angle_site_symmetry_1
_geom_angle_site_symmetry_3
_geom_angle_publ_flag
C26 Rh1 C2 154.36(13) . . ?
C26 Rh1 N1 96.23(11) . . ?
C2 Rh1 N1 83.14(12) . . ?
C26 Rh1 C1 161.68(13) . . ?
C2 Rh1 C1 37.80(12) . . ?
N1 Rh1 C1 68.37(11) . . ?
C26 Rh1 P1 92.96(9) . . ?
C2 Rh1 P1 91.25(9) . . ?
N1 Rh1 P1 168.92(7) . . ?
C1 Rh1 P1 101.45(9) . . ?
C26 Rh1 B1 123.97(13) . . ?
C2 Rh1 B1 66.70(13) . . ?
N1 Rh1 B1 33.58(11) . . ?
C1 Rh1 B1 38.19(12) . . ?
P1 Rh1 B1 135.35(10) . . ?
C2 C1 B1 119.5(3) . . ?
C2 C1 Rh1 66.72(18) . . ?
B1 C1 Rh1 82.8(2) . . ?
C2 C1 H1 120.2 . . ?
B1 C1 H1 120.2 . . ?
Rh1 C1 H1 121.1 . . ?
N1 B1 C1 108.5(3) . . ?
N1 B1 C8 132.4(3) . . ?
C1 B1 C8 119.1(3) . . ?
N1 B1 Rh1 56.67(18) . . ?
C1 B1 Rh1 59.03(17) . . ?
C8 B1 Rh1 153.5(2) . . ?
B1 N1 C4 129.3(3) . . ?
B1 N1 Rh1 89.7(2) . . ?
C4 N1 Rh1 136.7(2) . . ?
C20 P1 C17 100.92(16) . . ?
C20 P1 C23 107.45(17) . . ?
C17 P1 C23 101.04(15) . . ?
C20 P1 Rh1 114.78(11) . . ?
C17 P1 Rh1 114.64(12) . . ?
C23 P1 Rh1 116.12(12) . . ?
C2 C3 H3A 120.0 . . ?
C2 C3 H3B 120.0 . . ?
H3A C3 H3B 120.0 . . ?
C26 N3 C29 111.1(3) . . ?
C26 N3 C30 124.7(3) . . ?
C29 N3 C30 124.2(3) . . ?
C3 C2 C1 150.8(3) . . ?
C3 C2 Rh1 133.3(3) . . ?
C1 C2 Rh1 75.5(2) . . ?
C26 N2 C28 111.7(3) . . ?
C26 N2 C27 124.7(3) . . ?
C28 N2 C27 123.6(3) . . ?
C4 C5 H5A 109.5 . . ?
C4 C5 H5B 109.5 . . ?
H5A C5 H5B 109.5 . . ?
C4 C5 H5C 109.5 . . ?
H5A C5 H5C 109.5 . . ?
H5B C5 H5C 109.5 . . ?
N1 C4 C6 112.8(3) . . ?
N1 C4 C7 109.8(3) . . ?
C6 C4 C7 108.6(3) . . ?
N1 C4 C5 110.4(3) . . ?
C6 C4 C5 107.9(3) . . ?
C7 C4 C5 107.1(3) . . ?
C4 C6 H6A 109.5 . . ?
C4 C6 H6B 109.5 . . ?
H6A C6 H6B 109.5 . . ?
C4 C6 H6C 109.5 . . ?
H6A C6 H6C 109.5 . . ?
H6B C6 H6C 109.5 . . ?
C4 C7 H7A 109.5 . . ?
C4 C7 H7B 109.5 . . ?
H7A C7 H7B 109.5 . . ?
C4 C7 H7C 109.5 . . ?
H7A C7 H7C 109.5 . . ?
H7B C7 H7C 109.5 . . ?
C13 C8 C9 117.5(3) . . ?
C13 C8 B1 123.5(3) . . ?
C9 C8 B1 118.8(3) . . ?
C10 C9 C8 120.7(3) . . ?
C10 C9 C15 119.3(3) . . ?
C8 C9 C15 120.0(3) . . ?
C11 C10 C9 121.3(3) . . ?
C11 C10 H10 119.3 . . ?
C9 C10 H10 119.3 . . ?
C10 C11 C12 118.4(3) . . ?
C10 C11 C16 120.3(3) . . ?
C12 C11 C16 121.3(3) . . ?
C11 C12 C13 121.3(3) . . ?
C11 C12 H12 119.3 . . ?
C13 C12 H12 119.3 . . ?
C8 C13 C12 120.7(3) . . ?
C8 C13 C14 121.0(3) . . ?
C12 C13 C14 118.1(3) . . ?
C13 C14 H14A 109.5 . . ?
C13 C14 H14B 109.5 . . ?
H14A C14 H14B 109.5 . . ?
C13 C14 H14C 109.5 . . ?
H14A C14 H14C 109.5 . . ?
H14B C14 H14C 109.5 . . ?
C9 C15 H15A 109.5 . . ?
C9 C15 H15B 109.5 . . ?
H15A C15 H15B 109.5 . . ?
C9 C15 H15C 109.5 . . ?
H15A C15 H15C 109.5 . . ?
H15B C15 H15C 109.5 . . ?
C11 C16 H16A 109.5 . . ?
C11 C16 H16B 109.5 . . ?
H16A C16 H16B 109.5 . . ?
C11 C16 H16C 109.5 . . ?
H16A C16 H16C 109.5 . . ?
H16B C16 H16C 109.5 . . ?
C19 C17 C18 111.8(3) . . ?
C19 C17 P1 109.5(2) . . ?
C18 C17 P1 114.2(2) . . ?
C19 C17 H17 107.0 . . ?
C18 C17 H17 107.0 . . ?
P1 C17 H17 107.0 . . ?
C17 C18 H18A 109.5 . . ?
C17 C18 H18B 109.5 . . ?
H18A C18 H18B 109.5 . . ?
C17 C18 H18C 109.5 . . ?
H18A C18 H18C 109.5 . . ?
H18B C18 H18C 109.5 . . ?
C17 C19 H19A 109.5 . . ?
C17 C19 H19B 109.5 . . ?
H19A C19 H19B 109.5 . . ?
C17 C19 H19C 109.5 . . ?
H19A C19 H19C 109.5 . . ?
H19B C19 H19C 109.5 . . ?
C22 C20 C21 109.9(3) . . ?
C22 C20 P1 117.5(2) . . ?
C21 C20 P1 112.8(2) . . ?
C22 C20 H20 105.2 . . ?
C21 C20 H20 105.2 . . ?
P1 C20 H20 105.2 . . ?
C20 C21 H21A 109.5 . . ?
C20 C21 H21B 109.5 . . ?
H21A C21 H21B 109.5 . . ?
C20 C21 H21C 109.5 . . ?
H21A C21 H21C 109.5 . . ?
H21B C21 H21C 109.5 . . ?
C20 C22 H22A 109.5 . . ?
C20 C22 H22B 109.5 . . ?
H22A C22 H22B 109.5 . . ?
C20 C22 H22C 109.5 . . ?
H22A C22 H22C 109.5 . . ?
H22B C22 H22C 109.5 . . ?
C25 C23 C24 109.4(3) . . ?
C25 C23 P1 117.1(2) . . ?
C24 C23 P1 112.0(2) . . ?
C25 C23 H23 105.8 . . ?
C24 C23 H23 105.8 . . ?
P1 C23 H23 105.8 . . ?
C23 C24 H24A 109.5 . . ?
C23 C24 H24B 109.5 . . ?
H24A C24 H24B 109.5 . . ?
C23 C24 H24C 109.5 . . ?
H24A C24 H24C 109.5 . . ?
H24B C24 H24C 109.5 . . ?
C23 C25 H25A 109.5 . . ?
C23 C25 H25B 109.5 . . ?
H25A C25 H25B 109.5 . . ?
C23 C25 H25C 109.5 . . ?
H25A C25 H25C 109.5 . . ?
H25B C25 H25C 109.5 . . ?
N2 C26 N3 103.5(3) . . ?
N2 C26 Rh1 127.1(2) . . ?
N3 C26 Rh1 129.3(3) . . ?
N2 C27 H27A 109.5 . . ?
N2 C27 H27B 109.5 . . ?
H27A C27 H27B 109.5 . . ?
N2 C27 H27C 109.5 . . ?
H27A C27 H27C 109.5 . . ?
H27B C27 H27C 109.5 . . ?
C29 C28 N2 106.8(3) . . ?
C29 C28 H28 126.6 . . ?
N2 C28 H28 126.6 . . ?
C28 C29 N3 106.9(3) . . ?
C28 C29 H29 126.5 . . ?
N3 C29 H29 126.5 . . ?
N3 C30 H30A 109.5 . . ?
N3 C30 H30B 109.5 . . ?
H30A C30 H30B 109.5 . . ?
N3 C30 H30C 109.5 . . ?
H30A C30 H30C 109.5 . . ?
H30B C30 H30C 109.5 . . ?

loop_
_geom_bond_atom_site_label_1
_geom_bond_atom_site_label_2
_geom_bond_distance
_geom_bond_site_symmetry_2
_geom_bond_publ_flag
Rh1 C26 2.050(3) . ?
Rh1 C2 2.071(3) . ?
Rh1 N1 2.110(3) . ?
Rh1 C1 2.182(3) . ?
Rh1 P1 2.2801(14) . ?
Rh1 B1 2.525(4) . ?
C1 C2 1.382(5) . ?
C1 B1 1.574(5) . ?
C1 H1 0.9500 . ?
B1 N1 1.397(4) . ?
B1 C8 1.603(5) . ?
N1 C4 1.458(4) . ?
P1 C20 1.854(4) . ?
P1 C17 1.860(3) . ?
P1 C23 1.877(3) . ?
C3 C2 1.304(5) . ?
C3 H3A 0.9500 . ?
C3 H3B 0.9500 . ?
N3 C26 1.364(4) . ?
N3 C29 1.385(4) . ?
N3 C30 1.451(4) . ?
N2 C26 1.352(4) . ?
N2 C28 1.382(4) . ?
N2 C27 1.460(4) . ?
C5 C4 1.542(5) . ?
C5 H5A 0.9800 . ?
C5 H5B 0.9800 . ?
C5 H5C 0.9800 . ?
C4 C6 1.525(5) . ?
C4 C7 1.530(5) . ?
C6 H6A 0.9800 . ?
C6 H6B 0.9800 . ?
C6 H6C 0.9800 . ?
C7 H7A 0.9800 . ?
C7 H7B 0.9800 . ?
C7 H7C 0.9800 . ?
C8 C13 1.394(5) . ?
C8 C9 1.411(4) . ?
C9 C10 1.395(5) . ?
C9 C15 1.509(5) . ?
C10 C11 1.381(5) . ?
C10 H10 0.9500 . ?
C11 C12 1.382(4) . ?
C11 C16 1.510(5) . ?
C12 C13 1.402(5) . ?
C12 H12 0.9500 . ?
C13 C14 1.525(4) . ?
C14 H14A 0.9800 . ?
C14 H14B 0.9800 . ?
C14 H14C 0.9800 . ?
C15 H15A 0.9800 . ?
C15 H15B 0.9800 . ?
C15 H15C 0.9800 . ?
C16 H16A 0.9800 . ?
C16 H16B 0.9800 . ?
C16 H16C 0.9800 . ?
C17 C19 1.529(5) . ?
C17 C18 1.533(4) . ?
C17 H17 1.0000 . ?
C18 H18A 0.9800 . ?
C18 H18B 0.9800 . ?
C18 H18C 0.9800 . ?
C19 H19A 0.9800 . ?
C19 H19B 0.9800 . ?
C19 H19C 0.9800 . ?
C20 C22 1.535(4) . ?
C20 C21 1.537(5) . ?
C20 H20 1.0000 . ?
C21 H21A 0.9800 . ?
C21 H21B 0.9800 . ?
C21 H21C 0.9800 . ?
C22 H22A 0.9800 . ?
C22 H22B 0.9800 . ?
C22 H22C 0.9800 . ?
C23 C25 1.533(4) . ?
C23 C24 1.538(4) . ?
C23 H23 1.0000 . ?
C24 H24A 0.9800 . ?
C24 H24B 0.9800 . ?
C24 H24C 0.9800 . ?
C25 H25A 0.9800 . ?
C25 H25B 0.9800 . ?
C25 H25C 0.9800 . ?
C27 H27A 0.9800 . ?
C27 H27B 0.9800 . ?
C27 H27C 0.9800 . ?
C28 C29 1.329(5) . ?
C28 H28 0.9500 . ?
C29 H29 0.9500 . ?
C30 H30A 0.9800 . ?
C30 H30B 0.9800 . ?
C30 H30C 0.9800 . ?

loop_
_geom_torsion_atom_site_label_1
_geom_torsion_atom_site_label_2
_geom_torsion_atom_site_label_3
_geom_torsion_atom_site_label_4
_geom_torsion
_geom_torsion_site_symmetry_1
_geom_torsion_site_symmetry_2
_geom_torsion_site_symmetry_3
_geom_torsion_site_symmetry_4
_geom_torsion_publ_flag
C2 C1 B1 N1 -29.2(4) . . . . ?
Rh1 C1 B1 N1 28.8(3) . . . . ?
C2 C1 B1 C8 152.6(3) . . . . ?
Rh1 C1 B1 C8 -149.4(3) . . . . ?
C2 C1 B1 Rh1 -58.0(3) . . . . ?
C1 B1 N1 C4 170.8(3) . . . . ?
C8 B1 N1 C4 -11.3(6) . . . . ?
Rh1 B1 N1 C4 -159.6(4) . . . . ?
C1 B1 N1 Rh1 -29.6(3) . . . . ?
C8 B1 N1 Rh1 148.2(4) . . . . ?
B1 C1 C2 C3 -105.5(7) . . . . ?
Rh1 C1 C2 C3 -171.8(7) . . . . ?
B1 C1 C2 Rh1 66.4(3) . . . . ?
B1 N1 C4 C6 85.0(4) . . . . ?
Rh1 N1 C4 C6 -64.3(4) . . . . ?
B1 N1 C4 C7 -153.7(3) . . . . ?
Rh1 N1 C4 C7 57.0(4) . . . . ?
B1 N1 C4 C5 -35.8(5) . . . . ?
Rh1 N1 C4 C5 174.9(2) . . . . ?
N1 B1 C8 C13 -76.9(5) . . . . ?
C1 B1 C8 C13 100.7(4) . . . . ?
Rh1 B1 C8 C13 22.6(7) . . . . ?
N1 B1 C8 C9 107.5(4) . . . . ?
C1 B1 C8 C9 -74.8(4) . . . . ?
Rh1 B1 C8 C9 -153.0(5) . . . . ?
C13 C8 C9 C10 3.0(5) . . . . ?
B1 C8 C9 C10 178.8(3) . . . . ?
C13 C8 C9 C15 -176.9(3) . . . . ?
B1 C8 C9 C15 -1.1(4) . . . . ?
C8 C9 C10 C11 -0.8(5) . . . . ?
C15 C9 C10 C11 179.1(3) . . . . ?
C9 C10 C11 C12 -1.4(5) . . . . ?
C9 C10 C11 C16 178.6(3) . . . . ?
C10 C11 C12 C13 1.4(5) . . . . ?
C16 C11 C12 C13 -178.6(3) . . . . ?
C9 C8 C13 C12 -3.0(5) . . . . ?
B1 C8 C13 C12 -178.6(3) . . . . ?
C9 C8 C13 C14 172.4(3) . . . . ?
B1 C8 C13 C14 -3.2(5) . . . . ?
C11 C12 C13 C8 0.9(5) . . . . ?
C11 C12 C13 C14 -174.6(3) . . . . ?
C20 P1 C17 C19 -174.0(2) . . . . ?
C23 P1 C17 C19 75.6(3) . . . . ?
Rh1 P1 C17 C19 -50.0(3) . . . . ?
C20 P1 C17 C18 -47.7(3) . . . . ?
C23 P1 C17 C18 -158.1(3) . . . . ?
Rh1 P1 C17 C18 76.2(3) . . . . ?
C17 P1 C20 C22 -56.4(3) . . . . ?
C23 P1 C20 C22 48.9(3) . . . . ?
Rh1 P1 C20 C22 179.7(2) . . . . ?
C17 P1 C20 C21 174.1(2) . . . . ?
C23 P1 C20 C21 -80.5(3) . . . . ?
Rh1 P1 C20 C21 50.3(3) . . . . ?
C20 P1 C23 C25 -77.1(3) . . . . ?
C17 P1 C23 C25 28.2(3) . . . . ?
Rh1 P1 C23 C25 152.9(2) . . . . ?
C20 P1 C23 C24 50.5(3) . . . . ?
C17 P1 C23 C24 155.8(2) . . . . ?
Rh1 P1 C23 C24 -79.5(3) . . . . ?
C28 N2 C26 N3 0.4(4) . . . . ?
C27 N2 C26 N3 177.4(3) . . . . ?
C28 N2 C26 Rh1 -177.2(2) . . . . ?
C27 N2 C26 Rh1 -0.2(5) . . . . ?
C29 N3 C26 N2 -0.1(4) . . . . ?
C30 N3 C26 N2 178.3(3) . . . . ?
C29 N3 C26 Rh1 177.4(2) . . . . ?
C30 N3 C26 Rh1 -4.1(5) . . . . ?
C26 N2 C28 C29 -0.5(4) . . . . ?
C27 N2 C28 C29 -177.6(3) . . . . ?
N2 C28 C29 N3 0.4(4) . . . . ?
C26 N3 C29 C28 -0.2(4) . . . . ?
C30 N3 C29 C28 -178.7(3) . . . . ?
